data_7211516
loop_
_publ_author_name
'Mol\<canov, Kre\<simir'
'Koji\'c-Prodi\'c, Biserka'

_publ_section_title
;
 Salts and co-crystals of chloranilic acid with organic bases: is it
 possible to predict a salt formation?
;
_journal_issue 3
_journal_name_full CrystEngComm
_journal_page_first 925
_journal_paper_doi 10.1039/b908492d
_journal_volume 12
_journal_year 2010
_chemical_formula_moiety 'C15 H9 Cl1 N2 O2'
_chemical_formula_sum 'C15 H9 Cl N2 O2'
_chemical_formula_weight 284.69
_space_group_IT_number 14
_symmetry_cell_setting monoclinic
_symmetry_space_group_name_Hall '-P 2yn'
_symmetry_space_group_name_H-M 'P 1 21/n 1'
_audit_creation_date 2008-02-29T12:38:55-00:00
_audit_creation_method 'WinGX routine CIF_UPDATE'
_cell_angle_alpha 90
_cell_angle_beta 104.574(6)
_cell_angle_gamma 90
_cell_formula_units_Z 4
_cell_length_a 8.8242(5)
_cell_length_b 11.6495(13)
_cell_length_c 12.8506(12)
_cell_measurement_reflns_used 25
_cell_measurement_temperature 293(2)
_cell_measurement_theta_max 18.5
_cell_measurement_theta_min 5.2
_cell_volume 1278.5(2)
_computing_cell_refinement 'CAD4 Express (Enraf Nonius, 1994)'
_computing_data_collection 'CAD4 Express (Enraf Nonius, 1994)'
_computing_data_reduction 'XCAD4 (Harms & Wocadlo, 1995)'
_computing_molecular_graphics 'Ortep-3 for Windows (Farrugia, 1997)'
_computing_publication_material 'WinGX publication routines (Farrugia, 1999)'
_computing_structure_refinement 'SHELXL-97 (Sheldrick, 1997)'
_computing_structure_solution 'SHELXS-97 (Sheldrick, 1997)'
_diffrn_measured_fraction_theta_full 0.999
_diffrn_measured_fraction_theta_max 0.999
_diffrn_measurement_device '\k-geometry diffractometer'
_diffrn_measurement_device_type 'Enraf Nonius CAD4'
_diffrn_measurement_method 'non-profiled omega/2theta scans'
_diffrn_radiation_probe x-ray
_diffrn_radiation_type CuK\a
_diffrn_radiation_wavelength 1.54179
_diffrn_reflns_av_R_equivalents 0.0243
_diffrn_reflns_limit_h_max 10
_diffrn_reflns_limit_h_min -11
_diffrn_reflns_limit_k_max 14
_diffrn_reflns_limit_k_min 0
_diffrn_reflns_limit_l_max 16
_diffrn_reflns_limit_l_min 0
_diffrn_reflns_number 2806
_diffrn_reflns_theta_full 76.45
_diffrn_reflns_theta_max 76.45
_diffrn_reflns_theta_min 5.2
_diffrn_standards_decay_% 1
_diffrn_standards_interval_time 120
_diffrn_standards_number 3
_exptl_absorpt_coefficient_mu 2.674
_exptl_absorpt_correction_T_max 0.7633
_exptl_absorpt_correction_T_min 0.6387
_exptl_absorpt_correction_type psi-scan
_exptl_crystal_colour orange
_exptl_crystal_density_diffrn 1.479
_exptl_crystal_density_method 'not measured'
_exptl_crystal_description plate
_exptl_crystal_F_000 584
_exptl_crystal_size_max 0.25
_exptl_crystal_size_mid 0.22
_exptl_crystal_size_min 0.1
_refine_diff_density_max 0.234
_refine_diff_density_min -0.254
_refine_ls_extinction_coef 0.0046(4)
_refine_ls_extinction_expression Fc^*^=kFc[1+0.001xFc^2^\l^3^/sin(2\q)]^-1/4^
_refine_ls_extinction_method SHELXL
_refine_ls_goodness_of_fit_ref 1.035
_refine_ls_hydrogen_treatment refall
_refine_ls_matrix_type full
_refine_ls_number_parameters 218
_refine_ls_number_reflns 2688
_refine_ls_number_restraints 0
_refine_ls_restrained_S_all 1.035
_refine_ls_R_factor_gt 0.0365
_refine_ls_shift/su_max 0
_refine_ls_structure_factor_coef Fsqd
_refine_ls_weighting_details 'calc w=1/[\s^2^(Fo^2^)+(0.0460P)^2^+0.3324P] where P=(Fo^2^+2Fc^2^)/3'
_refine_ls_weighting_scheme calc
_refine_ls_wR_factor_ref 0.0983
_reflns_number_gt 2182
_reflns_number_total 2688
_reflns_threshold_expression >2sigma(I)
_cod_data_source_file b908492d.txt
_cod_data_source_block (5,6-phen)2H2CA
_cod_original_sg_symbol_H-M 'P 21/n'
_cod_database_code 7211516

loop_
_symmetry_equiv_pos_as_xyz
'x, y, z'
'-x+1/2, y+1/2, -z+1/2'
'-x, -y, -z'
'x-1/2, -y-1/2, z-1/2'

loop_
_atom_site_label
_atom_site_type_symbol
_atom_site_fract_x
_atom_site_fract_y
_atom_site_fract_z
_atom_site_U_iso_or_equiv
_atom_site_adp_type
_atom_site_occupancy
_atom_site_calc_flag
H11 H 0.009(2) 0.7618(17) 1.1786(16) 0.052(6) Uiso 1 d
H5 H 0.090(2) 0.9678(17) 0.7659(18) 0.060(6) Uiso 1 d
H7 H 0.393(3) 0.941(2) 1.062(2) 0.080(7) Uiso 1 d
H14 H -0.450(3) 0.724(2) 0.914(2) 0.086(8) Uiso 1 d
H8 H 0.209(2) 0.8475(19) 1.1278(18) 0.063(6) Uiso 1 d
H6 H 0.333(3) 1.003(2) 0.8775(19) 0.070(7) Uiso 1 d
H13 H -0.436(3) 0.657(2) 1.094(2) 0.101(9) Uiso 1 d
H12 H -0.197(3) 0.683(2) 1.226(2) 0.077(7) Uiso 1 d
H1 H -0.302(3) 0.414(2) 0.831(2) 0.091(9) Uiso 1 d
Cl1 Cl 0.21531(6) 0.61618(4) 0.86775(4) 0.05591(17) Uani 1 d
O1 O -0.29158(15) 0.41914(14) 0.89609(11) 0.0555(4) Uani 1 d
O2 O -0.10801(16) 0.53172(13) 0.79038(10) 0.0603(4) Uani 1 d
C4 C 0.00304(18) 0.88419(14) 0.88061(12) 0.0378(3) Uani 1 d
N1 N -0.14043(17) 0.86413(13) 0.80923(11) 0.0448(3) Uani 1 d
C2 C -0.05383(19) 0.51577(14) 0.88558(12) 0.0395(4) Uani 1 d
C1 C -0.15383(18) 0.45719(15) 0.94949(13) 0.0395(4) Uani 1 d
N2 N -0.25180(17) 0.81271(14) 0.83817(12) 0.0506(4) Uani 1 d
C10 C -0.08900(18) 0.79262(14) 1.02184(12) 0.0380(3) Uani 1 d
C3 C 0.10209(19) 0.55255(14) 0.94295(13) 0.0389(4) Uani 1 d
C9 C 0.03539(17) 0.84824(14) 0.98833(12) 0.0364(3) Uani 1 d
C15 C -0.2304(2) 0.77794(16) 0.94355(14) 0.0446(4) Uani 1 d
C5 C 0.1154(2) 0.94241(16) 0.84064(16) 0.0484(4) Uani 1 d
C11 C -0.0801(2) 0.75390(17) 1.12713(14) 0.0494(4) Uani 1 d
C8 C 0.1851(2) 0.87130(17) 1.05528(15) 0.0495(4) Uani 1 d
C6 C 0.2590(2) 0.9627(2) 0.9071(2) 0.0609(5) Uani 1 d
C12 C -0.2085(3) 0.7059(2) 1.15108(19) 0.0648(6) Uani 1 d
C14 C -0.3604(2) 0.7275(2) 0.9704(2) 0.0637(6) Uani 1 d
C7 C 0.2930(2) 0.9275(2) 1.01459(19) 0.0625(6) Uani 1 d
C13 C -0.3493(3) 0.6938(2) 1.0737(2) 0.0714(7) Uani 1 d

loop_
_atom_site_aniso_label
_atom_site_aniso_U_11
_atom_site_aniso_U_22
_atom_site_aniso_U_33
_atom_site_aniso_U_23
_atom_site_aniso_U_13
_atom_site_aniso_U_12
Cl1 0.0610(3) 0.0664(3) 0.0467(3) -0.0033(2) 0.0255(2) -0.0156(2)
O1 0.0414(7) 0.0847(10) 0.0382(7) -0.0089(6) 0.0060(5) -0.0157(6)
O2 0.0620(8) 0.0809(10) 0.0323(6) 0.0064(6) 0.0010(6) -0.0135(7)
C4 0.0363(8) 0.0419(8) 0.0346(8) -0.0044(6) 0.0075(6) 0.0030(7)
N1 0.0414(7) 0.0573(9) 0.0313(7) 0.0025(6) 0.0011(6) 0.0001(6)
C2 0.0445(9) 0.0429(9) 0.0299(7) -0.0030(6) 0.0072(6) -0.0002(7)
C1 0.0370(8) 0.0460(9) 0.0351(8) -0.0059(7) 0.0084(6) -0.0021(7)
N2 0.0386(7) 0.0646(10) 0.0417(8) 0.0049(7) -0.0028(6) -0.0035(7)
C10 0.0380(8) 0.0409(8) 0.0348(8) -0.0008(6) 0.0085(6) 0.0067(6)
C3 0.0399(8) 0.0435(9) 0.0354(8) -0.0026(6) 0.0137(6) -0.0025(7)
C9 0.0334(8) 0.0410(8) 0.0327(7) -0.0054(6) 0.0045(6) 0.0052(6)
C15 0.0371(8) 0.0510(10) 0.0438(9) 0.0033(8) 0.0068(7) 0.0013(7)
C5 0.0499(10) 0.0512(10) 0.0484(10) -0.0026(8) 0.0202(8) -0.0001(8)
C11 0.0574(11) 0.0532(11) 0.0374(9) 0.0036(8) 0.0115(8) 0.0090(9)
C8 0.0379(9) 0.0613(12) 0.0424(10) -0.0065(8) -0.0025(7) 0.0028(8)
C6 0.0440(10) 0.0653(13) 0.0778(14) -0.0088(11) 0.0234(10) -0.0108(9)
C12 0.0850(16) 0.0630(13) 0.0562(12) 0.0134(10) 0.0363(12) 0.0074(11)
C14 0.0426(10) 0.0716(14) 0.0760(15) 0.0130(12) 0.0132(10) -0.0049(10)
C7 0.0342(9) 0.0734(14) 0.0724(14) -0.0133(11) -0.0005(9) -0.0046(9)
C13 0.0631(14) 0.0720(15) 0.0897(17) 0.0165(12) 0.0389(13) -0.0027(11)

loop_
_atom_type_symbol
_atom_type_description
_atom_type_scat_dispersion_real
_atom_type_scat_dispersion_imag
_atom_type_scat_source
C C 0.0181 0.0091 'International Tables Vol C Tables 4.2.6.8 and 6.1.1.4'
H H 0 0 'International Tables Vol C Tables 4.2.6.8 and 6.1.1.4'
Cl Cl 0.3639 0.7018 'International Tables Vol C Tables 4.2.6.8 and 6.1.1.4'
N N 0.0311 0.018 'International Tables Vol C Tables 4.2.6.8 and 6.1.1.4'
O O 0.0492 0.0322 'International Tables Vol C Tables 4.2.6.8 and 6.1.1.4'

loop_
_geom_angle_atom_site_label_1
_geom_angle_atom_site_label_2
_geom_angle_atom_site_label_3
_geom_angle
_geom_angle_site_symmetry_1
_geom_angle_site_symmetry_3
C1 O1 H1 114.4(19) . .
N1 C4 C5 116.91(15) . .
N1 C4 C9 121.87(15) . .
C5 C4 C9 121.22(15) . .
N2 N1 C4 121.77(14) . .
O2 C2 C3 123.39(16) . .
O2 C2 C1 118.85(15) . .
C3 C2 C1 117.74(14) . .
O1 C1 C3 122.54(16) . 3_567
O1 C1 C2 117.30(14) . .
C3 C1 C2 120.15(15) 3_567 .
N1 N2 C15 119.70(14) . .
C15 C10 C11 118.32(16) . .
C15 C10 C9 116.78(14) . .
C11 C10 C9 124.88(16) . .
C1 C3 C2 121.95(15) 3_567 .
C1 C3 Cl1 121.14(13) 3_567 .
C2 C3 Cl1 116.83(12) . .
C4 C9 C8 118.14(16) . .
C4 C9 C10 116.76(14) . .
C8 C9 C10 125.08(15) . .
N2 C15 C10 123.07(16) . .
N2 C15 C14 116.39(17) . .
C10 C15 C14 120.54(18) . .
C6 C5 C4 119.21(18) . .
C6 C5 H5 120.8(13) . .
C4 C5 H5 120.0(13) . .
C12 C11 C10 119.86(19) . .
C12 C11 H11 119.9(13) . .
C10 C11 H11 120.2(13) . .
C7 C8 C9 119.69(18) . .
C7 C8 H8 121.1(13) . .
C9 C8 H8 119.2(13) . .
C5 C6 C7 120.25(19) . .
C5 C6 H6 117.3(14) . .
C7 C6 H6 122.4(14) . .
C11 C12 C13 121.6(2) . .
C11 C12 H12 116.7(14) . .
C13 C12 H12 121.7(14) . .
C13 C14 C15 119.7(2) . .
C13 C14 H14 125.5(17) . .
C15 C14 H14 114.7(17) . .
C8 C7 C6 121.48(18) . .
C8 C7 H7 117.5(15) . .
C6 C7 H7 121.1(15) . .
C14 C13 C12 120.0(2) . .
C14 C13 H13 121.6(18) . .
C12 C13 H13 118.4(17) . .

loop_
_geom_bond_atom_site_label_1
_geom_bond_atom_site_label_2
_geom_bond_distance
_geom_bond_site_symmetry_2
Cl1 C3 1.7226(16) .
O1 C1 1.313(2) .
O1 H1 0.82(3) .
O2 C2 1.2105(19) .
C4 N1 1.384(2) .
C4 C5 1.401(2) .
C4 C9 1.405(2) .
N1 N2 1.283(2) .
C2 C3 1.452(2) .
C2 C1 1.511(2) .
C1 C3 1.347(2) 3_567
N2 C15 1.380(2) .
C10 C15 1.402(2) .
C10 C11 1.409(2) .
C10 C9 1.431(2) .
C3 C1 1.347(2) 3_567
C9 C8 1.409(2) .
C15 C14 1.407(3) .
C5 C6 1.359(3) .
C5 H5 0.98(2) .
C11 C12 1.366(3) .
C11 H11 0.89(2) .
C8 C7 1.364(3) .
C8 H8 0.94(2) .
C6 C7 1.399(3) .
C6 H6 0.96(2) .
C12 C13 1.389(4) .
C12 H12 0.98(2) .
C14 C13 1.364(3) .
C14 H14 0.93(3) .
C7 H7 0.95(3) .
C13 H13 0.97(3) .

loop_
_geom_torsion_atom_site_label_1
_geom_torsion_atom_site_label_2
_geom_torsion_atom_site_label_3
_geom_torsion_atom_site_label_4
_geom_torsion
_geom_torsion_site_symmetry_4
C5 C4 N1 N2 -179.17(16) .
C9 C4 N1 N2 0.7(3) .
O2 C2 C1 O1 4.7(3) .
C3 C2 C1 O1 -176.70(15) .
O2 C2 C1 C3 -174.08(17) 3_567
C3 C2 C1 C3 4.5(3) 3_567
C4 N1 N2 C15 1.2(3) .
O2 C2 C3 C1 173.93(18) 3_567
C1 C2 C3 C1 -4.6(3) 3_567
O2 C2 C3 Cl1 -2.9(2) .
C1 C2 C3 Cl1 178.58(12) .
N1 C4 C9 C8 179.45(16) .
C5 C4 C9 C8 -0.6(2) .
N1 C4 C9 C10 -1.8(2) .
C5 C4 C9 C10 178.13(15) .
C15 C10 C9 C4 0.9(2) .
C11 C10 C9 C4 -178.00(16) .
C15 C10 C9 C8 179.56(16) .
C11 C10 C9 C8 0.7(3) .
N1 N2 C15 C10 -2.1(3) .
N1 N2 C15 C14 176.81(18) .
C11 C10 C15 N2 179.98(17) .
C9 C10 C15 N2 1.0(3) .
C11 C10 C15 C14 1.1(3) .
C9 C10 C15 C14 -177.90(18) .
N1 C4 C5 C6 -179.03(18) .
C9 C4 C5 C6 1.1(3) .
C15 C10 C11 C12 -1.5(3) .
C9 C10 C11 C12 177.38(18) .
C4 C9 C8 C7 0.3(3) .
C10 C9 C8 C7 -178.40(18) .
C4 C5 C6 C7 -1.1(3) .
C10 C11 C12 C13 0.1(3) .
N2 C15 C14 C13 -178.3(2) .
C10 C15 C14 C13 0.7(3) .
C9 C8 C7 C6 -0.3(3) .
C5 C6 C7 C8 0.7(3) .
C15 C14 C13 C12 -2.1(4) .
C11 C12 C13 C14 1.7(4) .
